data_4120071
loop_
_publ_author_name
'Brian D. Rekken'
'Thomas M. Brown'
'James C. Fettinger'
'Felicitas Lips'
'Heikki M. Tuononen'
'Rolfe H. Herber'
'Philip P. Power'

_publ_section_title
;
 Dispersion Forces and Counterintuitive Steric Effects in Main Group
 Molecules: Heavier Group 14 (Si-Pb) Dichalcogenolate Carbene Analogues
 with Sub-90\% Interligand Bond Angles
;
_journal_name_full 'Journal of the American Chemical Society'
_journal_page_first 10134
_journal_page_last 10148
_journal_paper_doi 10.1021/ja403802a
_journal_volume 135
_journal_year 2013
_chemical_formula_moiety '0.90(C60 H74 Se2 Sn), .10(C30 H37 Cl), .062(C30 H38 Se), .038(C30 H38)'
_chemical_formula_sum 'C60 H74.1 Cl0.1 Se1.86 Sn0.9'
_chemical_formula_weight 1052.67
_chemical_name_systematic
;
 ?
;
_space_group_crystal_system orthorhombic
_space_group_IT_number 43
_space_group_name_Hall 'F 2 -2d'
_space_group_name_H-M_alt 'F d d 2'
_symmetry_space_group_name_Hall 'F 2 -2d'
_symmetry_space_group_name_H-M 'F d d 2'
_atom_sites_solution_hydrogens geom
_audit_creation_method SHELXL-2012
_cell_angle_alpha 90
_cell_angle_beta 90
_cell_angle_gamma 90
_cell_formula_units_Z 16
_cell_length_a 21.3874(12)
_cell_length_b 74.376(4)
_cell_length_c 14.0041(8)
_cell_measurement_reflns_used 9266
_cell_measurement_temperature 90(2)
_cell_measurement_theta_max 27.49
_cell_measurement_theta_min 2.52
_cell_volume 22276(2)
_computing_cell_refinement 'SAINT (8.27b) (Bruker, 2012)'
_computing_data_collection 'Apex2 (2010-7) (Bruker, 2010)'
_computing_data_reduction 'SAINT (8.27b) (Bruker, 2012)'
_computing_molecular_graphics 'Bruker SHELXTL'
_computing_publication_material 'Bruker SHELXTL'
_computing_structure_refinement 'SHELXL-2012 (Sheldrick, 2012)'
_computing_structure_solution 'SHELXS-97 (Sheldrick, 2008)'
_diffrn_ambient_temperature 90(2)
_diffrn_measured_fraction_theta_full 1.000
_diffrn_measured_fraction_theta_max 1.000
_diffrn_measurement_device_type 'Bruker APEX-II CCD'
_diffrn_measurement_method '\f and \w scans'
_diffrn_radiation_type MoK\a
_diffrn_radiation_wavelength 0.71073
_diffrn_reflns_av_R_equivalents 0.0327
_diffrn_reflns_av_unetI/netI 0.0251
_diffrn_reflns_Laue_measured_fraction_full 1.000
_diffrn_reflns_Laue_measured_fraction_max 1.000
_diffrn_reflns_limit_h_max 27
_diffrn_reflns_limit_h_min -27
_diffrn_reflns_limit_k_max 96
_diffrn_reflns_limit_k_min -96
_diffrn_reflns_limit_l_max 18
_diffrn_reflns_limit_l_min -18
_diffrn_reflns_number 49854
_diffrn_reflns_point_group_measured_fraction_full 1.000
_diffrn_reflns_point_group_measured_fraction_max 0.999
_diffrn_reflns_theta_full 25.242
_diffrn_reflns_theta_max 27.496
_diffrn_reflns_theta_min 1.760
_exptl_absorpt_coefficient_mu 1.671
_exptl_absorpt_correction_T_max 0.7509
_exptl_absorpt_correction_T_min 0.6401
_exptl_absorpt_correction_type multi-scan
_exptl_absorpt_process_details 'SADABS 2012/1 (Sheldrick, 2012)'
_exptl_crystal_colour Yellowish-Orange
_exptl_crystal_density_diffrn 1.255
_exptl_crystal_description Block
_exptl_crystal_F_000 8706
_exptl_crystal_size_max 0.280
_exptl_crystal_size_mid 0.190
_exptl_crystal_size_min 0.180
_refine_diff_density_max 0.644
_refine_diff_density_min -0.493
_refine_diff_density_rms 0.046
_refine_ls_abs_structure_details
;
 Flack x determined using 5625 quotients [(I+)-(I-)]/[(I+)+(I-)]
 (Parsons and Flack (2004), Acta Cryst. A60, s61).
;
_refine_ls_abs_structure_Flack 0.006(2)
_refine_ls_extinction_method none
_refine_ls_goodness_of_fit_ref 1.045
_refine_ls_hydrogen_treatment constr
_refine_ls_matrix_type full
_refine_ls_number_parameters 630
_refine_ls_number_reflns 12796
_refine_ls_number_restraints 51
_refine_ls_restrained_S_all 1.074
_refine_ls_R_factor_all 0.0259
_refine_ls_R_factor_gt 0.0239
_refine_ls_shift/su_max 0.002
_refine_ls_shift/su_mean 0.000
_refine_ls_structure_factor_coef Fsqd
_refine_ls_weighting_details
;
 w=1/[\s^2^(Fo^2^)+(0.0198P)^2^+31.3699P]
 where P=(Fo^2^+2Fc^2^)/3
;
_refine_ls_weighting_scheme calc
_refine_ls_wR_factor_gt 0.0501
_refine_ls_wR_factor_ref 0.0507
_reflns_Friedel_coverage 0.919
_reflns_Friedel_fraction_full 1.000
_reflns_Friedel_fraction_max 0.998
_reflns_number_gt 12241
_reflns_number_total 12796
_reflns_threshold_expression 'I > 2\s(I)'
_cod_data_source_file ja403802a_si_014.cif
_cod_data_source_block BDR115FMI
_cod_original_formula_sum 'C60 H74.10 Cl0.10 Se1.86 Sn0.90'
_cod_database_code 4120071
_shelx_space_group_comment
;
The symmetry employed for this shelxl refinement is uniquely defined
by the following loop, which should always be used as a source of
symmetry information in preference to the above space-group names.
They are only intended as comments.
;
_shelx_estimated_absorpt_t_min 0.652
_shelx_estimated_absorpt_t_max 0.753
_shelxl_version_number 2012-6

loop_
_space_group_symop_operation_xyz
'x, y, z'
'-x, -y, z'
'x+1/4, -y+1/4, z+1/4'
'-x+1/4, y+1/4, z+1/4'
'x, y+1/2, z+1/2'
'-x, -y+1/2, z+1/2'
'x+1/4, -y+3/4, z+3/4'
'-x+1/4, y+3/4, z+3/4'
'x+1/2, y, z+1/2'
'-x+1/2, -y, z+1/2'
'x+3/4, -y+1/4, z+3/4'
'-x+3/4, y+1/4, z+3/4'
'x+1/2, y+1/2, z'
'-x+1/2, -y+1/2, z'
'x+3/4, -y+3/4, z+1/4'
'-x+3/4, y+3/4, z+1/4'

loop_
_atom_site_label
_atom_site_type_symbol
_atom_site_fract_x
_atom_site_fract_y
_atom_site_fract_z
_atom_site_U_iso_or_equiv
_atom_site_adp_type
_atom_site_occupancy
_atom_site_site_symmetry_order
_atom_site_calc_flag
_atom_site_refinement_flags_posn
_atom_site_refinement_flags_adp
_atom_site_refinement_flags_occupancy
_atom_site_disorder_assembly
_atom_site_disorder_group
Sn1 Sn 0.15171(2) 0.45592(2) 0.51639(2) 0.02500(6) Uani 0.9 1 d . . P A 1
Se1 Se 0.18993(2) 0.42734(2) 0.60456(3) 0.02533(8) Uani 0.9 1 d . . P A 1
Se2 Se 0.16738(4) 0.43377(2) 0.37496(7) 0.02401(16) Uani 0.9 1 d . U P A 1
Cl1 Cl 0.1823(4) 0.43582(12) 0.6308(6) 0.02533(8) Uani 0.1 1 d . . P A 2
Se2B Se 0.1519(12) 0.4351(5) 0.384(3) 0.029(3) Uani 0.036 1 d . U P B 2
Se3 Se 0.1622(16) 0.4400(3) 0.386(2) 0.029(3) Uani 0.026 1 d . U P C 3
C1 C 0.15028(14) 0.42468(4) 0.7286(2) 0.0217(6) Uani 1 1 d . . . . .
C2 C 0.09443(13) 0.43307(3) 0.7564(2) 0.0226(6) Uani 1 1 d . . . A .
C3 C 0.06687(14) 0.42832(4) 0.8434(2) 0.0244(6) Uani 1 1 d . . . . .
H3 H 0.0290 0.4340 0.8622 0.029 Uiso 1 1 calc R U . A .
C4 C 0.09356(13) 0.41555(4) 0.9025(2) 0.0243(6) Uani 1 1 d . . . A .
H4 H 0.0740 0.4124 0.9610 0.029 Uiso 1 1 calc R U . . .
C5 C 0.14941(13) 0.40745(4) 0.8753(2) 0.0216(6) Uani 1 1 d . . . . .
H5 H 0.1679 0.3987 0.9158 0.026 Uiso 1 1 calc R U . A .
C6 C 0.17885(13) 0.41192(4) 0.7896(2) 0.0196(6) Uani 1 1 d . . . A .
C7 C 0.06251(14) 0.44675(4) 0.6945(2) 0.0257(7) Uani 1 1 d . . . . .
C8 C 0.07057(14) 0.46519(4) 0.7142(2) 0.0241(6) Uani 1 1 d . . . A .
C9 C 0.03805(15) 0.47770(4) 0.6578(3) 0.0305(7) Uani 1 1 d . . . . .
H9 H 0.0424 0.4902 0.6707 0.037 Uiso 1 1 calc R U . A .
C10 C -0.00016(16) 0.47215(4) 0.5841(3) 0.0382(8) Uani 1 1 d . . . A .
H10 H -0.0219 0.4808 0.5469 0.046 Uiso 1 1 calc R U . . .
C11 C -0.00692(17) 0.45395(5) 0.5642(3) 0.0397(9) Uani 1 1 d . . . . .
H11 H -0.0328 0.4503 0.5125 0.048 Uiso 1 1 calc R U . A .
C12 C 0.02377(15) 0.44093(4) 0.6190(3) 0.0320(7) Uani 1 1 d . . . A .
C13 C 0.11362(15) 0.47196(4) 0.7936(2) 0.0291(7) Uani 1 1 d . . . . .
H13 H 0.1353 0.4613 0.8219 0.035 Uiso 1 1 calc R U . A .
C14 C 0.16371(17) 0.48479(5) 0.7551(3) 0.0417(9) Uani 1 1 d . . . A .
H14A H 0.1436 0.4955 0.7279 0.062 Uiso 1 1 calc R U . . .
H14B H 0.1881 0.4787 0.7055 0.062 Uiso 1 1 calc R U . . .
H14C H 0.1915 0.4884 0.8073 0.062 Uiso 1 1 calc R U . . .
C15 C 0.07623(19) 0.48107(5) 0.8725(3) 0.0473(9) Uani 1 1 d . . . A .
H15A H 0.0445 0.4727 0.8968 0.071 Uiso 1 1 calc R U . . .
H15B H 0.0557 0.4918 0.8470 0.071 Uiso 1 1 calc R U . . .
H15C H 0.1044 0.4845 0.9246 0.071 Uiso 1 1 calc R U . . .
C16 C 0.01186(18) 0.42091(4) 0.6025(3) 0.0404(9) Uani 1 1 d . . . . .
H16 H 0.0464 0.4141 0.6344 0.048 Uiso 1 1 calc R U . A .
C17 C 0.01141(17) 0.41545(5) 0.4971(3) 0.0408(9) Uani 1 1 d . . . A .
H17A H -0.0232 0.4215 0.4644 0.061 Uiso 1 1 calc R U . . .
H17B H 0.0061 0.4024 0.4920 0.061 Uiso 1 1 calc R U . . .
H17C H 0.0511 0.4190 0.4674 0.061 Uiso 1 1 calc R U . . .
C18 C -0.0493(2) 0.41565(5) 0.6518(3) 0.0472(10) Uani 1 1 d . . . A .
H18A H -0.0456 0.4178 0.7206 0.071 Uiso 1 1 calc R U . . .
H18B H -0.0579 0.4029 0.6403 0.071 Uiso 1 1 calc R U . . .
H18C H -0.0836 0.4229 0.6261 0.071 Uiso 1 1 calc R U . . .
C19 C 0.24118(13) 0.40386(3) 0.7654(2) 0.0218(5) Uani 1 1 d . . . . .
C20 C 0.24570(15) 0.38928(4) 0.7015(2) 0.0249(6) Uani 1 1 d . . . A .
C21 C 0.30500(15) 0.38244(4) 0.6800(2) 0.0299(7) Uani 1 1 d . . . . .
H21 H 0.3088 0.3726 0.6373 0.036 Uiso 1 1 calc R U . A .
C22 C 0.35838(15) 0.38986(4) 0.7204(3) 0.0332(8) Uani 1 1 d . . . A .
H22 H 0.3983 0.3851 0.7048 0.040 Uiso 1 1 calc R U . . .
C23 C 0.35351(14) 0.40414(4) 0.7834(2) 0.0291(7) Uani 1 1 d . . . . .
H23 H 0.3903 0.4091 0.8111 0.035 Uiso 1 1 calc R U . A .
C24 C 0.29534(13) 0.41139(4) 0.8067(2) 0.0222(6) Uani 1 1 d . . . A .
C25 C 0.18783(16) 0.38067(4) 0.6571(2) 0.0295(7) Uani 1 1 d . . . . .
H25 H 0.1518 0.3890 0.6672 0.035 Uiso 1 1 calc R U . A .
C26 C 0.1953(2) 0.37776(6) 0.5494(3) 0.0487(10) Uani 1 1 d . . . A .
H26A H 0.2272 0.3686 0.5379 0.073 Uiso 1 1 calc R U . . .
H26B H 0.2080 0.3891 0.5191 0.073 Uiso 1 1 calc R U . . .
H26C H 0.1553 0.3738 0.5224 0.073 Uiso 1 1 calc R U . . .
C27 C 0.17238(18) 0.36282(5) 0.7062(3) 0.0419(9) Uani 1 1 d . . . A .
H27A H 0.1333 0.3580 0.6802 0.063 Uiso 1 1 calc R U . . .
H27B H 0.1676 0.3648 0.7750 0.063 Uiso 1 1 calc R U . . .
H27C H 0.2063 0.3542 0.6950 0.063 Uiso 1 1 calc R U . . .
C28 C 0.29086(14) 0.42769(4) 0.8728(2) 0.0271(6) Uani 1 1 d . . . . .
H28 H 0.2494 0.4271 0.9056 0.033 Uiso 1 1 calc R U . A .
C29 C 0.29237(19) 0.44519(5) 0.8142(3) 0.0432(9) Uani 1 1 d . . . A .
H29A H 0.3330 0.4463 0.7825 0.065 Uiso 1 1 calc R U . . .
H29B H 0.2860 0.4555 0.8569 0.065 Uiso 1 1 calc R U . . .
H29C H 0.2591 0.4449 0.7661 0.065 Uiso 1 1 calc R U . . .
C30 C 0.34107(18) 0.42816(6) 0.9499(3) 0.0460(9) Uani 1 1 d . . . A .
H30A H 0.3819 0.4304 0.9204 0.069 Uiso 1 1 calc R U . . .
H30B H 0.3419 0.4166 0.9835 0.069 Uiso 1 1 calc R U . . .
H30C H 0.3317 0.4378 0.9954 0.069 Uiso 1 1 calc R U . . .
C31 C 0.18837(13) 0.44596(4) 0.2579(2) 0.0215(6) Uani 0.9 1 d . . P A 1
C31A C 0.18837(13) 0.44596(4) 0.2579(2) 0.0215(6) Uani 0.062 1 d . . P B 2
C31B C 0.18837(13) 0.44596(4) 0.2579(2) 0.0215(6) Uani 0.038 1 d . . P C 3
H31B H 0.1760 0.4412 0.3179 0.026 Uiso 0.038 1 calc R U P C 3
C32 C 0.22404(13) 0.46190(4) 0.2545(2) 0.0246(6) Uani 1 1 d . . . . .
C33 C 0.24463(15) 0.46810(4) 0.1659(2) 0.0303(7) Uani 1 1 d . . . A .
H33 H 0.2703 0.4785 0.1629 0.036 Uiso 1 1 calc R U . . .
C34 C 0.22845(16) 0.45937(4) 0.0821(3) 0.0333(7) Uani 1 1 d . . . . .
H34 H 0.2428 0.4638 0.0223 0.040 Uiso 1 1 calc R U . A .
C35 C 0.19090(15) 0.44411(4) 0.0866(2) 0.0286(7) Uani 1 1 d . . . A .
H35 H 0.1786 0.4383 0.0291 0.034 Uiso 1 1 calc R U . . .
C36 C 0.17109(14) 0.43721(4) 0.1737(2) 0.0233(6) Uani 1 1 d . . . . .
C37 C 0.23890(15) 0.47262(4) 0.3418(2) 0.0292(7) Uani 1 1 d . . . A .
C38 C 0.20017(18) 0.48749(4) 0.3647(3) 0.0472(11) Uani 1 1 d D . . . .
C39 C 0.2149(3) 0.49773(6) 0.4438(4) 0.0757(19) Uani 1 1 d . . . A .
H39 H 0.1898 0.5079 0.4594 0.091 Uiso 1 1 calc R U . . .
C40 C 0.2650(4) 0.49352(7) 0.5001(4) 0.087(2) Uani 1 1 d . . . . .
H40 H 0.2740 0.5007 0.5545 0.105 Uiso 1 1 calc R U . A .
C41 C 0.3027(3) 0.47895(6) 0.4788(3) 0.0683(16) Uani 1 1 d . . . A .
H41 H 0.3370 0.4762 0.5193 0.082 Uiso 1 1 calc R U . . .
C42 C 0.29109(19) 0.46822(5) 0.3980(3) 0.0393(8) Uani 1 1 d . . . . .
C43 C 0.1437(3) 0.49201(9) 0.2895(5) 0.0317(16) Uani 0.56 1 d D U P A 1
H43 H 0.1518 0.4849 0.2301 0.038 Uiso 0.56 1 calc R U P A 1
C44 C 0.1358(4) 0.51192(9) 0.2597(7) 0.056(2) Uani 0.56 1 d D U P A 1
H44A H 0.1263 0.5192 0.3162 0.084 Uiso 0.56 1 calc R U P A 1
H44B H 0.1015 0.5129 0.2136 0.084 Uiso 0.56 1 calc R U P A 1
H44C H 0.1746 0.5162 0.2304 0.084 Uiso 0.56 1 calc R U P A 1
C45 C 0.0793(3) 0.48571(10) 0.3300(6) 0.0528(19) Uani 0.56 1 d D U P A 1
H45A H 0.0717 0.4916 0.3916 0.079 Uiso 0.56 1 calc R U P A 1
H45B H 0.0798 0.4726 0.3387 0.079 Uiso 0.56 1 calc R U P A 1
H45C H 0.0460 0.4890 0.2851 0.079 Uiso 0.56 1 calc R U P A 1
C43B C 0.1412(4) 0.49200(13) 0.3262(6) 0.040(3) Uani 0.44 1 d D U P A 2
H43B H 0.1217 0.4810 0.2981 0.048 Uiso 0.44 1 calc R U P A 2
C44B C 0.1586(4) 0.50502(13) 0.2456(7) 0.041(2) Uani 0.44 1 d D U P A 2
H44D H 0.1785 0.5157 0.2728 0.061 Uiso 0.44 1 calc R U P A 2
H44E H 0.1208 0.5085 0.2109 0.061 Uiso 0.44 1 calc R U P A 2
H44F H 0.1877 0.4991 0.2017 0.061 Uiso 0.44 1 calc R U P A 2
C45B C 0.0961(4) 0.50044(13) 0.3959(7) 0.056(2) Uani 0.44 1 d D U P A 2
H45D H 0.0970 0.4938 0.4561 0.084 Uiso 0.44 1 calc R U P A 2
H45E H 0.0538 0.5001 0.3692 0.084 Uiso 0.44 1 calc R U P A 2
H45F H 0.1083 0.5130 0.4075 0.084 Uiso 0.44 1 calc R U P A 2
C46 C 0.33406(18) 0.45296(5) 0.3706(4) 0.0484(10) Uani 1 1 d . . . A .
H46 H 0.3113 0.4452 0.3237 0.058 Uiso 1 1 calc R U . . .
C47 C 0.3923(2) 0.46037(6) 0.3206(4) 0.0687(14) Uani 1 1 d . . . . .
H47A H 0.4181 0.4504 0.2978 0.103 Uiso 1 1 calc R U . A .
H47B H 0.4165 0.4676 0.3658 0.103 Uiso 1 1 calc R U . . .
H47C H 0.3796 0.4678 0.2663 0.103 Uiso 1 1 calc R U . . .
C48 C 0.3523(2) 0.44110(8) 0.4556(5) 0.0792(17) Uani 1 1 d . . . . .
H48A H 0.3144 0.4367 0.4873 0.119 Uiso 1 1 calc R U . A .
H48B H 0.3772 0.4481 0.5009 0.119 Uiso 1 1 calc R U . . .
H48C H 0.3769 0.4308 0.4329 0.119 Uiso 1 1 calc R U . . .
C49 C 0.12972(15) 0.42090(4) 0.1740(2) 0.0249(6) Uani 1 1 d . . . A .
C50 C 0.15594(16) 0.40357(4) 0.1752(2) 0.0312(7) Uani 1 1 d . . . . .
C51 C 0.11569(19) 0.38880(5) 0.1680(3) 0.0404(9) Uani 1 1 d . . . A .
H51 H 0.1327 0.3770 0.1679 0.049 Uiso 1 1 calc R U . . .
C52 C 0.0523(2) 0.39099(5) 0.1611(3) 0.0439(9) Uani 1 1 d . . . . .
H52 H 0.0260 0.3808 0.1548 0.053 Uiso 1 1 calc R U . A .
C53 C 0.02645(17) 0.40809(5) 0.1631(3) 0.0394(8) Uani 1 1 d . . . A .
H53 H -0.0176 0.4095 0.1593 0.047 Uiso 1 1 calc R U . . .
C54 C 0.06472(15) 0.42329(5) 0.1707(2) 0.0294(7) Uani 1 1 d . . . . .
C55 C 0.22626(18) 0.40049(5) 0.1861(3) 0.0379(8) Uani 1 1 d . . . A .
H55 H 0.2468 0.4125 0.1900 0.045 Uiso 1 1 calc R U . . .
C56 C 0.2405(2) 0.39044(6) 0.2791(3) 0.0568(12) Uani 1 1 d . . . . .
H56A H 0.2208 0.3786 0.2774 0.085 Uiso 1 1 calc R U . A .
H56B H 0.2241 0.3973 0.3333 0.085 Uiso 1 1 calc R U . . .
H56C H 0.2859 0.3890 0.2861 0.085 Uiso 1 1 calc R U . . .
C57 C 0.25456(19) 0.39050(6) 0.1008(3) 0.0494(10) Uani 1 1 d . . . . .
H57A H 0.2461 0.3972 0.0421 0.074 Uiso 1 1 calc R U . A .
H57B H 0.2359 0.3785 0.0960 0.074 Uiso 1 1 calc R U . . .
H57C H 0.2998 0.3894 0.1097 0.074 Uiso 1 1 calc R U . . .
C58 C 0.03593(16) 0.44206(5) 0.1745(3) 0.0336(7) Uani 1 1 d . . . A .
H58 H 0.0689 0.4504 0.1992 0.040 Uiso 1 1 calc R U . . .
C59 C -0.0194(2) 0.44323(7) 0.2427(4) 0.0718(15) Uani 1 1 d . . . . .
H59A H -0.0060 0.4396 0.3069 0.108 Uiso 1 1 calc R U . A .
H59B H -0.0527 0.4352 0.2207 0.108 Uiso 1 1 calc R U . . .
H59C H -0.0349 0.4556 0.2444 0.108 Uiso 1 1 calc R U . . .
C60 C 0.0177(3) 0.44866(7) 0.0758(4) 0.0671(14) Uani 1 1 d . . . . .
H60A H 0.0008 0.4609 0.0805 0.101 Uiso 1 1 calc R U . A .
H60B H -0.0142 0.4407 0.0489 0.101 Uiso 1 1 calc R U . . .
H60C H 0.0546 0.4487 0.0343 0.101 Uiso 1 1 calc R U . . .

loop_
_atom_site_aniso_label
_atom_site_aniso_U_11
_atom_site_aniso_U_22
_atom_site_aniso_U_33
_atom_site_aniso_U_23
_atom_site_aniso_U_13
_atom_site_aniso_U_12
Sn1 0.03976(13) 0.01517(9) 0.02008(11) 0.00146(9) 0.00070(10) 0.00397(9)
Se1 0.02957(17) 0.02550(17) 0.02091(17) 0.00811(14) 0.00303(14) 0.00861(14)
Se2 0.0364(4) 0.0165(3) 0.0191(3) 0.0001(2) 0.0033(3) -0.0041(3)
Cl1 0.02957(17) 0.02550(17) 0.02091(17) 0.00811(14) 0.00303(14) 0.00861(14)
Se2B 0.043(7) 0.023(6) 0.023(5) 0.005(5) 0.005(6) -0.006(6)
Se3 0.041(6) 0.021(6) 0.026(5) 0.003(6) 0.015(5) -0.007(6)
C1 0.0211(14) 0.0190(14) 0.0249(15) 0.0023(11) -0.0045(11) -0.0036(11)
C2 0.0206(13) 0.0178(12) 0.0296(16) -0.0009(12) -0.0082(12) -0.0008(11)
C3 0.0183(13) 0.0238(14) 0.0311(16) -0.0046(12) -0.0031(12) 0.0005(11)
C4 0.0207(14) 0.0275(15) 0.0247(15) 0.0000(12) -0.0007(12) -0.0051(12)
C5 0.0233(14) 0.0198(13) 0.0219(14) 0.0016(11) -0.0052(12) -0.0027(10)
C6 0.0192(13) 0.0159(12) 0.0238(15) -0.0013(11) -0.0041(11) -0.0026(10)
C7 0.0190(14) 0.0207(14) 0.0374(18) 0.0020(13) -0.0044(13) 0.0000(11)
C8 0.0190(14) 0.0191(14) 0.0342(17) -0.0014(12) -0.0005(12) 0.0026(11)
C9 0.0265(16) 0.0210(15) 0.044(2) 0.0005(13) -0.0007(14) 0.0043(12)
C10 0.0319(18) 0.0286(17) 0.054(2) 0.0110(16) -0.0137(16) 0.0053(14)
C11 0.039(2) 0.0300(18) 0.050(2) 0.0058(15) -0.0210(17) -0.0027(15)
C12 0.0291(16) 0.0251(15) 0.042(2) 0.0030(14) -0.0141(15) -0.0018(12)
C13 0.0312(17) 0.0191(14) 0.0369(19) -0.0044(12) -0.0039(13) 0.0024(12)
C14 0.0360(19) 0.046(2) 0.043(2) -0.0090(18) -0.0026(17) -0.0125(15)
C15 0.050(2) 0.052(2) 0.041(2) -0.0140(19) 0.0070(18) -0.0045(18)
C16 0.049(2) 0.0188(14) 0.053(2) 0.0035(15) -0.0304(19) -0.0037(14)
C17 0.0382(19) 0.0287(17) 0.056(3) -0.0018(16) -0.0097(17) -0.0088(15)
C18 0.068(3) 0.037(2) 0.037(2) 0.0083(16) -0.0165(19) -0.0217(19)
C19 0.0241(14) 0.0181(12) 0.0232(14) 0.0077(12) -0.0024(13) 0.0014(10)
C20 0.0300(16) 0.0200(14) 0.0247(15) 0.0032(12) 0.0009(12) 0.0004(12)
C21 0.0338(17) 0.0229(15) 0.0329(17) 0.0001(13) 0.0066(14) 0.0041(13)
C22 0.0256(17) 0.0303(17) 0.044(2) 0.0053(15) 0.0096(14) 0.0056(13)
C23 0.0220(14) 0.0281(15) 0.0372(18) 0.0063(13) 0.0018(13) -0.0005(12)
C24 0.0206(14) 0.0220(14) 0.0240(15) 0.0046(11) -0.0009(11) -0.0005(11)
C25 0.0334(17) 0.0255(15) 0.0298(17) -0.0061(13) -0.0025(14) 0.0012(13)
C26 0.062(3) 0.051(2) 0.033(2) -0.0107(17) -0.0056(18) -0.009(2)
C27 0.036(2) 0.0349(19) 0.055(2) 0.0028(17) -0.0042(17) -0.0071(15)
C28 0.0190(13) 0.0302(15) 0.0322(17) -0.0023(14) 0.0000(13) -0.0021(11)
C29 0.050(2) 0.0301(18) 0.050(2) -0.0062(16) 0.0006(18) -0.0025(16)
C30 0.034(2) 0.058(2) 0.046(2) -0.0117(19) -0.0116(17) 0.0036(17)
C31 0.0190(13) 0.0223(13) 0.0232(15) 0.0038(12) 0.0020(12) 0.0014(10)
C31A 0.0190(13) 0.0223(13) 0.0232(15) 0.0038(12) 0.0020(12) 0.0014(10)
C31B 0.0190(13) 0.0223(13) 0.0232(15) 0.0038(12) 0.0020(12) 0.0014(10)
C32 0.0196(14) 0.0235(14) 0.0306(17) -0.0005(13) 0.0033(12) 0.0013(11)
C33 0.0313(17) 0.0217(15) 0.0380(19) -0.0006(13) 0.0078(14) -0.0061(13)
C34 0.0418(19) 0.0274(16) 0.0309(17) 0.0048(13) 0.0127(15) -0.0040(14)
C35 0.0331(17) 0.0270(15) 0.0258(16) -0.0009(13) 0.0009(13) -0.0022(13)
C36 0.0209(14) 0.0201(14) 0.0287(16) 0.0007(12) -0.0014(12) 0.0013(11)
C37 0.0338(17) 0.0207(14) 0.0332(17) -0.0039(13) 0.0124(14) -0.0085(13)
C38 0.045(2) 0.0231(16) 0.073(3) -0.0128(18) 0.035(2) -0.0105(15)
C39 0.105(4) 0.038(2) 0.084(4) -0.033(3) 0.067(4) -0.031(3)
C40 0.169(7) 0.046(3) 0.047(3) -0.028(2) 0.043(4) -0.056(4)
C41 0.116(4) 0.049(3) 0.040(2) 0.002(2) -0.014(3) -0.043(3)
C42 0.053(2) 0.0286(17) 0.037(2) -0.0018(15) -0.0038(17) -0.0150(16)
C43 0.029(2) 0.029(2) 0.037(3) -0.002(2) 0.016(2) 0.0019(19)
C44 0.067(6) 0.031(4) 0.071(6) 0.019(4) -0.012(5) 0.001(4)
C45 0.034(4) 0.057(4) 0.067(5) 0.021(4) 0.003(3) 0.004(3)
C43B 0.038(3) 0.038(3) 0.044(3) -0.005(2) 0.014(2) 0.002(2)
C44B 0.034(5) 0.034(5) 0.054(5) 0.007(4) 0.001(4) 0.014(4)
C45B 0.043(5) 0.049(5) 0.077(7) 0.007(5) 0.023(5) 0.014(4)
C46 0.0390(19) 0.0386(19) 0.068(3) -0.001(2) -0.0228(19) -0.0052(16)
C47 0.068(3) 0.054(3) 0.084(4) -0.005(3) 0.011(3) -0.001(2)
C48 0.046(3) 0.086(4) 0.105(5) 0.038(3) -0.019(3) 0.001(3)
C49 0.0303(16) 0.0243(15) 0.0201(14) -0.0004(12) -0.0013(12) -0.0052(12)
C50 0.0409(19) 0.0268(16) 0.0259(17) 0.0006(13) -0.0054(14) -0.0047(14)
C51 0.061(3) 0.0270(17) 0.0337(19) -0.0005(14) -0.0012(17) -0.0111(16)
C52 0.061(3) 0.0362(19) 0.034(2) -0.0051(16) 0.0071(18) -0.0265(18)
C53 0.0347(19) 0.052(2) 0.0321(19) -0.0045(16) 0.0038(15) -0.0188(17)
C54 0.0313(17) 0.0358(18) 0.0210(15) -0.0001(13) 0.0033(13) -0.0093(14)
C55 0.046(2) 0.0270(17) 0.041(2) -0.0029(15) -0.0141(16) 0.0052(15)
C56 0.083(3) 0.051(2) 0.036(2) -0.0049(19) -0.017(2) 0.032(2)
C57 0.047(2) 0.062(3) 0.039(2) -0.0048(19) -0.0045(18) 0.0065(19)
C58 0.0278(17) 0.0382(18) 0.0348(19) 0.0000(15) 0.0030(14) -0.0021(14)
C59 0.062(3) 0.065(3) 0.088(4) 0.009(3) 0.039(3) 0.014(2)
C60 0.090(4) 0.062(3) 0.049(3) 0.006(2) -0.008(3) 0.025(3)

loop_
_atom_type_symbol
_atom_type_description
_atom_type_scat_dispersion_real
_atom_type_scat_dispersion_imag
_atom_type_scat_source
C C 0.0033 0.0016 'International Tables Vol C Tables 4.2.6.8 and 6.1.1.4'
H H 0.0000 0.0000 'International Tables Vol C Tables 4.2.6.8 and 6.1.1.4'
Se Se -0.0929 2.2259 'International Tables Vol C Tables 4.2.6.8 and 6.1.1.4'
Sn Sn -0.6537 1.4246 'International Tables Vol C Tables 4.2.6.8 and 6.1.1.4'
Cl Cl 0.1484 0.1585 'International Tables Vol C Tables 4.2.6.8 and 6.1.1.4'

loop_
_geom_angle_atom_site_label_1
_geom_angle_atom_site_label_2
_geom_angle_atom_site_label_3
_geom_angle
Se1 Sn1 Se2 78.60(3)
C1 Se1 Sn1 111.83(9)
C31 Se2 Sn1 112.36(10)
C2 C1 C6 119.9(3)
C2 C1 Cl1 109.9(3)
C6 C1 Cl1 128.6(3)
C2 C1 Se1 125.1(2)
C6 C1 Se1 114.8(2)
C3 C2 C1 119.2(3)
C3 C2 C7 118.9(3)
C1 C2 C7 121.9(3)
C4 C3 C2 121.4(3)
C4 C3 H3 119.3
C2 C3 H3 119.3
C3 C4 C5 119.1(3)
C3 C4 H4 120.4
C5 C4 H4 120.4
C4 C5 C6 121.4(3)
C4 C5 H5 119.3
C6 C5 H5 119.3
C5 C6 C1 119.0(3)
C5 C6 C19 120.0(3)
C1 C6 C19 121.0(3)
C8 C7 C12 121.1(3)
C8 C7 C2 119.4(3)
C12 C7 C2 119.5(3)
C9 C8 C7 118.3(3)
C9 C8 C13 119.3(3)
C7 C8 C13 122.4(3)
C10 C9 C8 121.1(3)
C10 C9 H9 119.5
C8 C9 H9 119.5
C9 C10 C11 120.2(3)
C9 C10 H10 119.9
C11 C10 H10 119.9
C10 C11 C12 121.0(3)
C10 C11 H11 119.5
C12 C11 H11 119.5
C11 C12 C7 118.3(3)
C11 C12 C16 120.9(3)
C7 C12 C16 120.6(3)
C15 C13 C8 111.0(3)
C15 C13 C14 110.2(3)
C8 C13 C14 111.7(3)
C15 C13 H13 107.9
C8 C13 H13 107.9
C14 C13 H13 107.9
C13 C14 H14A 109.5
C13 C14 H14B 109.5
H14A C14 H14B 109.5
C13 C14 H14C 109.5
H14A C14 H14C 109.5
H14B C14 H14C 109.5
C13 C15 H15A 109.5
C13 C15 H15B 109.5
H15A C15 H15B 109.5
C13 C15 H15C 109.5
H15A C15 H15C 109.5
H15B C15 H15C 109.5
C12 C16 C18 108.9(3)
C12 C16 C17 113.9(3)
C18 C16 C17 111.2(3)
C12 C16 H16 107.5
C18 C16 H16 107.5
C17 C16 H16 107.5
C16 C17 H17A 109.5
C16 C17 H17B 109.5
H17A C17 H17B 109.5
C16 C17 H17C 109.5
H17A C17 H17C 109.5
H17B C17 H17C 109.5
C16 C18 H18A 109.5
C16 C18 H18B 109.5
H18A C18 H18B 109.5
C16 C18 H18C 109.5
H18A C18 H18C 109.5
H18B C18 H18C 109.5
C20 C19 C24 120.6(3)
C20 C19 C6 120.8(3)
C24 C19 C6 118.6(3)
C21 C20 C19 118.6(3)
C21 C20 C25 119.7(3)
C19 C20 C25 121.7(3)
C22 C21 C20 120.9(3)
C22 C21 H21 119.6
C20 C21 H21 119.6
C23 C22 C21 120.2(3)
C23 C22 H22 119.9
C21 C22 H22 119.9
C22 C23 C24 120.9(3)
C22 C23 H23 119.6
C24 C23 H23 119.6
C23 C24 C19 118.9(3)
C23 C24 C28 120.3(3)
C19 C24 C28 120.8(3)
C20 C25 C27 110.8(3)
C20 C25 C26 112.1(3)
C27 C25 C26 110.0(3)
C20 C25 H25 107.9
C27 C25 H25 107.9
C26 C25 H25 107.9
C25 C26 H26A 109.5
C25 C26 H26B 109.5
H26A C26 H26B 109.5
C25 C26 H26C 109.5
H26A C26 H26C 109.5
H26B C26 H26C 109.5
C25 C27 H27A 109.5
C25 C27 H27B 109.5
H27A C27 H27B 109.5
C25 C27 H27C 109.5
H27A C27 H27C 109.5
H27B C27 H27C 109.5
C30 C28 C24 113.8(3)
C30 C28 C29 110.1(3)
C24 C28 C29 110.3(3)
C30 C28 H28 107.5
C24 C28 H28 107.5
C29 C28 H28 107.5
C28 C29 H29A 109.5
C28 C29 H29B 109.5
H29A C29 H29B 109.5
C28 C29 H29C 109.5
H29A C29 H29C 109.5
H29B C29 H29C 109.5
C28 C30 H30A 109.5
C28 C30 H30B 109.5
H30A C30 H30B 109.5
C28 C30 H30C 109.5
H30A C30 H30C 109.5
H30B C30 H30C 109.5
C36 C31 C32 120.4(3)
C36 C31 Se2 115.9(2)
C32 C31 Se2 123.4(2)
C33 C32 C31 118.5(3)
C33 C32 C37 119.0(3)
C31 C32 C37 122.4(3)
C34 C33 C32 121.3(3)
C34 C33 H33 119.3
C32 C33 H33 119.3
C33 C34 C35 119.3(3)
C33 C34 H34 120.4
C35 C34 H34 120.4
C36 C35 C34 121.1(3)
C36 C35 H35 119.5
C34 C35 H35 119.5
C35 C36 C31 119.2(3)
C35 C36 C49 118.7(3)
C31 C36 C49 122.0(3)
C42 C37 C38 121.3(3)
C42 C37 C32 120.2(3)
C38 C37 C32 118.5(3)
C39 C38 C43B 112.3(5)
C39 C38 C37 118.6(5)
C43B C38 C37 128.4(5)
C39 C38 C43 124.8(5)
C37 C38 C43 116.5(4)
C40 C39 C38 121.0(5)
C40 C39 H39 119.5
C38 C39 H39 119.5
C39 C40 C41 120.8(4)
C39 C40 H40 119.6
C41 C40 H40 119.6
C40 C41 C42 121.0(5)
C40 C41 H41 119.5
C42 C41 H41 119.5
C37 C42 C41 117.3(4)
C37 C42 C46 121.1(3)
C41 C42 C46 121.6(4)
C44 C43 C45 106.8(5)
C44 C43 C38 116.8(6)
C45 C43 C38 110.8(5)
C44 C43 H43 107.4
C45 C43 H43 107.4
C38 C43 H43 107.4
C43 C44 H44A 109.5
C43 C44 H44B 109.5
H44A C44 H44B 109.5
C43 C44 H44C 109.5
H44A C44 H44C 109.5
H44B C44 H44C 109.5
C43 C45 H45A 109.5
C43 C45 H45B 109.5
H45A C45 H45B 109.5
C43 C45 H45C 109.5
H45A C45 H45C 109.5
H45B C45 H45C 109.5
C38 C43B C45B 115.0(8)
C38 C43B C44B 102.4(6)
C45B C43B C44B 111.6(7)
C38 C43B H43B 109.2
C45B C43B H43B 109.2
C44B C43B H43B 109.2
C43B C44B H44D 109.5
C43B C44B H44E 109.5
H44D C44B H44E 109.5
C43B C44B H44F 109.5
H44D C44B H44F 109.5
H44E C44B H44F 109.5
C43B C45B H45D 109.5
C43B C45B H45E 109.5
H45D C45B H45E 109.5
C43B C45B H45F 109.5
H45D C45B H45F 109.5
H45E C45B H45F 109.5
C42 C46 C47 109.9(3)
C42 C46 C48 113.0(4)
C47 C46 C48 110.8(4)
C42 C46 H46 107.6
C47 C46 H46 107.6
C48 C46 H46 107.6
C46 C47 H47A 109.5
C46 C47 H47B 109.5
H47A C47 H47B 109.5
C46 C47 H47C 109.5
H47A C47 H47C 109.5
H47B C47 H47C 109.5
C46 C48 H48A 109.5
C46 C48 H48B 109.5
H48A C48 H48B 109.5
C46 C48 H48C 109.5
H48A C48 H48C 109.5
H48B C48 H48C 109.5
C54 C49 C50 120.8(3)
C54 C49 C36 118.8(3)
C50 C49 C36 120.4(3)
C51 C50 C49 118.3(3)
C51 C50 C55 119.6(3)
C49 C50 C55 122.1(3)
C52 C51 C50 121.4(4)
C52 C51 H51 119.3
C50 C51 H51 119.3
C51 C52 C53 120.2(3)
C51 C52 H52 119.9
C53 C52 H52 119.9
C52 C53 C54 120.6(3)
C52 C53 H53 119.7
C54 C53 H53 119.7
C53 C54 C49 118.7(3)
C53 C54 C58 120.3(3)
C49 C54 C58 121.0(3)
C50 C55 C57 112.6(3)
C50 C55 C56 110.7(3)
C57 C55 C56 110.3(3)
C50 C55 H55 107.7
C57 C55 H55 107.7
C56 C55 H55 107.7
C55 C56 H56A 109.5
C55 C56 H56B 109.5
H56A C56 H56B 109.5
C55 C56 H56C 109.5
H56A C56 H56C 109.5
H56B C56 H56C 109.5
C55 C57 H57A 109.5
C55 C57 H57B 109.5
H57A C57 H57B 109.5
C55 C57 H57C 109.5
H57A C57 H57C 109.5
H57B C57 H57C 109.5
C60 C58 C59 110.7(4)
C60 C58 C54 111.6(3)
C59 C58 C54 112.8(3)
C60 C58 H58 107.2
C59 C58 H58 107.2
C54 C58 H58 107.2
C58 C59 H59A 109.5
C58 C59 H59B 109.5
H59A C59 H59B 109.5
C58 C59 H59C 109.5
H59A C59 H59C 109.5
H59B C59 H59C 109.5
C58 C60 H60A 109.5
C58 C60 H60B 109.5
H60A C60 H60B 109.5
C58 C60 H60C 109.5
H60A C60 H60C 109.5
H60B C60 H60C 109.5

loop_
_geom_bond_atom_site_label_1
_geom_bond_atom_site_label_2
_geom_bond_distance
Sn1 Se1 2.5908(4)
Sn1 Se2 2.5977(11)
Se1 C1 1.943(3)
Se2 C31 1.926(3)
Cl1 C1 1.741(8)
C1 C2 1.403(4)
C1 C6 1.415(4)
C2 C3 1.398(5)
C2 C7 1.501(4)
C3 C4 1.384(4)
C3 H3 0.9500
C4 C5 1.391(4)
C4 H4 0.9500
C5 C6 1.395(4)
C5 H5 0.9500
C6 C19 1.500(4)
C7 C8 1.410(4)
C7 C12 1.411(4)
C8 C9 1.404(4)
C8 C13 1.529(4)
C9 C10 1.380(5)
C9 H9 0.9500
C10 C11 1.390(5)
C10 H10 0.9500
C11 C12 1.399(4)
C11 H11 0.9500
C12 C16 1.528(4)
C13 C15 1.524(5)
C13 C14 1.533(5)
C13 H13 1.0000
C14 H14A 0.9800
C14 H14B 0.9800
C14 H14C 0.9800
C15 H15A 0.9800
C15 H15B 0.9800
C15 H15C 0.9800
C16 C18 1.530(6)
C16 C17 1.531(6)
C16 H16 1.0000
C17 H17A 0.9800
C17 H17B 0.9800
C17 H17C 0.9800
C18 H18A 0.9800
C18 H18B 0.9800
C18 H18C 0.9800
C19 C20 1.409(4)
C19 C24 1.411(4)
C20 C21 1.399(4)
C20 C25 1.526(4)
C21 C22 1.389(5)
C21 H21 0.9500
C22 C23 1.385(5)
C22 H22 0.9500
C23 C24 1.395(4)
C23 H23 0.9500
C24 C28 1.528(4)
C25 C27 1.532(5)
C25 C26 1.532(5)
C25 H25 1.0000
C26 H26A 0.9800
C26 H26B 0.9800
C26 H26C 0.9800
C27 H27A 0.9800
C27 H27B 0.9800
C27 H27C 0.9800
C28 C30 1.523(5)
C28 C29 1.539(5)
C28 H28 1.0000
C29 H29A 0.9800
C29 H29B 0.9800
C29 H29C 0.9800
C30 H30A 0.9800
C30 H30B 0.9800
C30 H30C 0.9800
C31 C36 1.396(4)
C31 C32 1.410(4)
C32 C33 1.396(5)
C32 C37 1.493(5)
C33 C34 1.384(5)
C33 H33 0.9500
C34 C35 1.392(4)
C34 H34 0.9500
C35 C36 1.390(4)
C35 H35 0.9500
C36 C49 1.502(4)
C37 C42 1.405(5)
C37 C38 1.418(5)
C38 C39 1.381(7)
C38 C43B 1.412(9)
C38 C43 1.637(8)
C39 C40 1.367(9)
C39 H39 0.9500
C40 C41 1.383(9)
C40 H40 0.9500
C41 C42 1.406(5)
C41 H41 0.9500
C42 C46 1.510(6)
C43 C44 1.548(7)
C43 C45 1.561(8)
C43 H43 1.0000
C44 H44A 0.9800
C44 H44B 0.9800
C44 H44C 0.9800
C45 H45A 0.9800
C45 H45B 0.9800
C45 H45C 0.9800
C43B C45B 1.508(9)
C43B C44B 1.533(9)
C43B H43B 1.0000
C44B H44D 0.9800
C44B H44E 0.9800
C44B H44F 0.9800
C45B H45D 0.9800
C45B H45E 0.9800
C45B H45F 0.9800
C46 C47 1.531(6)
C46 C48 1.532(7)
C46 H46 1.0000
C47 H47A 0.9800
C47 H47B 0.9800
C47 H47C 0.9800
C48 H48A 0.9800
C48 H48B 0.9800
C48 H48C 0.9800
C49 C54 1.402(5)
C49 C50 1.406(5)
C50 C51 1.399(5)
C50 C55 1.529(5)
C51 C52 1.368(6)
C51 H51 0.9500
C52 C53 1.388(6)
C52 H52 0.9500
C53 C54 1.400(5)
C53 H53 0.9500
C54 C58 1.526(5)
C55 C57 1.531(5)
C55 C56 1.532(5)
C55 H55 1.0000
C56 H56A 0.9800
C56 H56B 0.9800
C56 H56C 0.9800
C57 H57A 0.9800
C57 H57B 0.9800
C57 H57C 0.9800
C58 C60 1.518(6)
C58 C59 1.522(5)
C58 H58 1.0000
C59 H59A 0.9800
C59 H59B 0.9800
C59 H59C 0.9800
C60 H60A 0.9800
C60 H60B 0.9800
C60 H60C 0.9800

loop_
_geom_torsion_atom_site_label_1
_geom_torsion_atom_site_label_2
_geom_torsion_atom_site_label_3
_geom_torsion_atom_site_label_4
_geom_torsion
C6 C1 C2 C3 -1.6(4)
Cl1 C1 C2 C3 -168.7(4)
Se1 C1 C2 C3 172.2(2)
C6 C1 C2 C7 179.7(3)
Cl1 C1 C2 C7 12.6(5)
Se1 C1 C2 C7 -6.4(4)
C1 C2 C3 C4 0.1(4)
C7 C2 C3 C4 178.8(3)
C2 C3 C4 C5 0.8(4)
C3 C4 C5 C6 -0.1(4)
C4 C5 C6 C1 -1.4(4)
C4 C5 C6 C19 175.9(3)
C2 C1 C6 C5 2.3(4)
Cl1 C1 C6 C5 166.7(5)
Se1 C1 C6 C5 -172.2(2)
C2 C1 C6 C19 -175.0(3)
Cl1 C1 C6 C19 -10.6(6)
Se1 C1 C6 C19 10.6(3)
C3 C2 C7 C8 81.7(4)
C1 C2 C7 C8 -99.6(4)
C3 C2 C7 C12 -96.8(4)
C1 C2 C7 C12 81.9(4)
C12 C7 C8 C9 1.2(5)
C2 C7 C8 C9 -177.3(3)
C12 C7 C8 C13 -178.2(3)
C2 C7 C8 C13 3.3(5)
C7 C8 C9 C10 -0.9(5)
C13 C8 C9 C10 178.5(3)
C8 C9 C10 C11 -0.2(6)
C9 C10 C11 C12 1.1(6)
C10 C11 C12 C7 -0.8(6)
C10 C11 C12 C16 174.6(4)
C8 C7 C12 C11 -0.4(5)
C2 C7 C12 C11 178.1(3)
C8 C7 C12 C16 -175.8(3)
C2 C7 C12 C16 2.6(5)
C9 C8 C13 C15 66.7(4)
C7 C8 C13 C15 -113.8(4)
C9 C8 C13 C14 -56.7(4)
C7 C8 C13 C14 122.7(3)
C11 C12 C16 C18 -79.9(4)
C7 C12 C16 C18 95.5(4)
C11 C12 C16 C17 44.9(5)
C7 C12 C16 C17 -139.8(3)
C5 C6 C19 C20 100.7(3)
C1 C6 C19 C20 -82.1(4)
C5 C6 C19 C24 -80.4(3)
C1 C6 C19 C24 96.8(3)
C24 C19 C20 C21 0.1(4)
C6 C19 C20 C21 178.9(3)
C24 C19 C20 C25 179.0(3)
C6 C19 C20 C25 -2.2(4)
C19 C20 C21 C22 -0.2(5)
C25 C20 C21 C22 -179.1(3)
C20 C21 C22 C23 0.5(5)
C21 C22 C23 C24 -0.5(5)
C22 C23 C24 C19 0.4(5)
C22 C23 C24 C28 -177.2(3)
C20 C19 C24 C23 -0.1(4)
C6 C19 C24 C23 -179.0(3)
C20 C19 C24 C28 177.4(3)
C6 C19 C24 C28 -1.4(4)
C21 C20 C25 C27 75.8(4)
C19 C20 C25 C27 -103.1(3)
C21 C20 C25 C26 -47.5(4)
C19 C20 C25 C26 133.6(3)
C23 C24 C28 C30 -33.7(4)
C19 C24 C28 C30 148.8(3)
C23 C24 C28 C29 90.6(3)
C19 C24 C28 C29 -87.0(3)
C36 C31 C32 C33 -3.7(4)
Se2 C31 C32 C33 170.3(2)
C36 C31 C32 C37 174.5(3)
Se2 C31 C32 C37 -11.5(4)
C31 C32 C33 C34 2.8(5)
C37 C32 C33 C34 -175.4(3)
C32 C33 C34 C35 0.0(5)
C33 C34 C35 C36 -2.0(5)
C34 C35 C36 C31 1.1(5)
C34 C35 C36 C49 178.9(3)
C32 C31 C36 C35 1.8(4)
Se2 C31 C36 C35 -172.7(2)
C32 C31 C36 C49 -176.0(3)
Se2 C31 C36 C49 9.6(4)
C33 C32 C37 C42 -96.2(4)
C31 C32 C37 C42 85.7(4)
C33 C32 C37 C38 82.3(4)
C31 C32 C37 C38 -95.9(4)
C42 C37 C38 C39 0.2(5)
C32 C37 C38 C39 -178.2(3)
C42 C37 C38 C43B -168.6(6)
C32 C37 C38 C43B 13.0(7)
C42 C37 C38 C43 176.0(4)
C32 C37 C38 C43 -2.5(5)
C43B C38 C39 C40 169.5(6)
C37 C38 C39 C40 -1.1(6)
C43 C38 C39 C40 -176.4(5)
C38 C39 C40 C41 0.6(7)
C39 C40 C41 C42 0.8(7)
C38 C37 C42 C41 1.1(5)
C32 C37 C42 C41 179.5(3)
C38 C37 C42 C46 -176.9(3)
C32 C37 C42 C46 1.5(5)
C40 C41 C42 C37 -1.7(6)
C40 C41 C42 C46 176.3(4)
C39 C38 C43 C44 42.1(8)
C43B C38 C43 C44 90.4(19)
C37 C38 C43 C44 -133.3(6)
C39 C38 C43 C45 -80.4(6)
C43B C38 C43 C45 -32.2(17)
C37 C38 C43 C45 104.2(6)
C39 C38 C43B C45B -24.5(9)
C37 C38 C43B C45B 144.9(6)
C43 C38 C43B C45B -163(2)
C39 C38 C43B C44B 96.7(7)
C37 C38 C43B C44B -93.9(8)
C43 C38 C43B C44B -41.8(15)
C37 C42 C46 C47 99.3(4)
C41 C42 C46 C47 -78.6(5)
C37 C42 C46 C48 -136.3(4)
C41 C42 C46 C48 45.8(5)
C35 C36 C49 C54 -89.6(4)
C31 C36 C49 C54 88.1(4)
C35 C36 C49 C50 88.8(4)
C31 C36 C49 C50 -93.4(4)
C54 C49 C50 C51 3.2(5)
C36 C49 C50 C51 -175.2(3)
C54 C49 C50 C55 -175.5(3)
C36 C49 C50 C55 6.1(5)
C49 C50 C51 C52 -0.7(5)
C55 C50 C51 C52 178.0(3)
C50 C51 C52 C53 -1.4(6)
C51 C52 C53 C54 1.0(6)
C52 C53 C54 C49 1.4(5)
C52 C53 C54 C58 -179.1(3)
C50 C49 C54 C53 -3.6(5)
C36 C49 C54 C53 174.8(3)
C50 C49 C54 C58 176.9(3)
C36 C49 C54 C58 -4.7(4)
C51 C50 C55 C57 61.4(4)
C49 C50 C55 C57 -119.9(4)
C51 C50 C55 C56 -62.6(4)
C49 C50 C55 C56 116.1(4)
C53 C54 C58 C60 -79.6(4)
C49 C54 C58 C60 99.9(4)
C53 C54 C58 C59 45.7(5)
C49 C54 C58 C59 -134.8(4)
